data_2226908
loop_
_publ_author_name
'Wang, Fen'
'Ninkovic, Sacha'
'Collins, Michael'
'Moore, Curtis'
'Rheingold, Arnold L.'
'Yanovsky, Alex'

_publ_section_title
;
 5-Bromo-1<i>H</i>-thieno[2,3-<i>d</i>]imidazole
;
_journal_coeditor_code HB5547
_journal_issue 8
_journal_name_full 'Acta Crystallographica Section E'
_journal_page_first o2021
_journal_paper_doi 10.1107/S1600536810027224
_journal_volume 66
_journal_year 2010
_chemical_formula_iupac 'C5 H3 Br1 N2 S1'
_chemical_formula_moiety 'C5 H3 Br1 N2 S1'
_chemical_formula_sum 'C5 H3 Br N2 S'
_chemical_formula_weight 203.0561
_chemical_name_systematic
;
5-Bromo-1<i>H</i>-thieno[2,3-<i>d</i>]imidazole
;
_space_group_IT_number 14
_symmetry_cell_setting monoclinic
_symmetry_space_group_name_Hall '-P 2yn'
_symmetry_space_group_name_H-M 'P 1 21/n 1'
_atom_sites_solution_hydrogens geom
_atom_sites_solution_primary direct
_atom_sites_solution_secondary difmap
_audit_creation_method SHELXL-97
_cell_angle_alpha 90.00
_cell_angle_beta 91.359(3)
_cell_angle_gamma 90.00
_cell_formula_units_Z 4
_cell_length_a 3.8917(11)
_cell_length_b 17.118(5)
_cell_length_c 9.405(3)
_cell_measurement_reflns_used 4198
_cell_measurement_temperature 100(2)
_cell_measurement_theta_max 27.4
_cell_measurement_theta_min 2.4
_cell_volume 626.4(3)
_computing_cell_refinement 'SAINT (Bruker, 2007)'
_computing_data_collection 'APEX2 (Bruker, 2007)'
_computing_data_reduction 'SAINT (Bruker, 2007)'
_computing_molecular_graphics 'SHELXTL (Sheldrick, 2008)'
_computing_publication_material 'SHELXTL (Sheldrick, 2008)'
_computing_structure_refinement 'SHELXL97 (Sheldrick, 2008)'
_computing_structure_solution 'SHELXS97 (Sheldrick, 2008)'
_diffrn_ambient_temperature 100(2)
_diffrn_measured_fraction_theta_full 0.996
_diffrn_measured_fraction_theta_max 0.940
_diffrn_measurement_device_type 'Bruker APEX CCD'
_diffrn_measurement_method '\f and \w scans'
_diffrn_radiation_monochromator graphite
_diffrn_radiation_source 'fine-focus sealed tube'
_diffrn_radiation_type MoK\a
_diffrn_radiation_wavelength 0.71073
_diffrn_reflns_av_R_equivalents 0.0430
_diffrn_reflns_av_sigmaI/netI 0.030
_diffrn_reflns_limit_h_max 5
_diffrn_reflns_limit_h_min -5
_diffrn_reflns_limit_k_max 21
_diffrn_reflns_limit_k_min -22
_diffrn_reflns_limit_l_max 12
_diffrn_reflns_limit_l_min -11
_diffrn_reflns_number 9691
_diffrn_reflns_theta_full 25.0
_diffrn_reflns_theta_max 28.2
_diffrn_reflns_theta_min 2.4
_exptl_absorpt_coefficient_mu 6.789
_exptl_absorpt_correction_T_max 0.580
_exptl_absorpt_correction_T_min 0.220
_exptl_absorpt_correction_type multi-scan
_exptl_absorpt_process_details '(SADABS; Bruker, 2001)'
_exptl_crystal_colour 'light brown'
_exptl_crystal_density_diffrn 2.153
_exptl_crystal_density_method 'not measured'
_exptl_crystal_description needle
_exptl_crystal_F_000 392
_exptl_crystal_size_max 0.32
_exptl_crystal_size_mid 0.18
_exptl_crystal_size_min 0.09
_refine_diff_density_max 1.41
_refine_diff_density_min -0.81
_refine_ls_extinction_expression Fc^*^=kFc[1+0.001xFc^2^\l^3^/sin(2\q)]^-1/4^
_refine_ls_extinction_method none
_refine_ls_goodness_of_fit_ref 1.08
_refine_ls_hydrogen_treatment constr
_refine_ls_matrix_type full
_refine_ls_number_parameters 83
_refine_ls_number_reflns 1441
_refine_ls_number_restraints 0
_refine_ls_restrained_S_all 1.08
_refine_ls_R_factor_all 0.044
_refine_ls_R_factor_gt 0.036
_refine_ls_shift/su_max_lt 0.001
_refine_ls_shift/su_mean 0.000
_refine_ls_structure_factor_coef Fsqd
_refine_ls_weighting_details 'calc w=1/[\s^2^(Fo^2^)+(0.0585P)^2^+0.9841P] where P=(Fo^2^+2Fc^2^)/3'
_refine_ls_weighting_scheme calc
_refine_ls_wR_factor_gt 0.095
_refine_ls_wR_factor_ref 0.098
_reflns_number_gt 1270
_reflns_number_total 1441
_reflns_threshold_expression I>2\s(I)
_cod_data_source_file hb5547.cif
_cod_data_source_block I
_cod_original_sg_symbol_H-M 'P 21/n'
_cod_original_formula_sum 'C5 H3 Br1 N2 S1'
_cod_database_code 2226908
_cod_database_fobs_code 2226908

loop_
_symmetry_equiv_pos_as_xyz
'x, y, z'
'-x+1/2, y+1/2, -z+1/2'
'-x, -y, -z'
'x-1/2, -y-1/2, z-1/2'

loop_
_atom_site_type_symbol
_atom_site_label
_atom_site_fract_x
_atom_site_fract_y
_atom_site_fract_z
_atom_site_U_iso_or_equiv
_atom_site_adp_type
_atom_site_calc_flag
_atom_site_refinement_flags
_atom_site_occupancy
_atom_site_disorder_assembly
_atom_site_disorder_group
Br Br1 0.78267(9) 0.43247(2) 0.25169(4) 0.01969(18) Uani d . 1 . .
S S1 0.4398(2) 0.58614(6) 0.13967(10) 0.0204(3) Uani d . 1 . .
N N1 0.4603(8) 0.71893(18) 0.4614(3) 0.0186(7) Uani d . 1 . .
H H1N 0.5141 0.7276 0.5515 0.022 Uiso calc R 1 . .
N N2 0.2480(8) 0.7397(2) 0.2389(3) 0.0212(7) Uani d . 1 . .
C C1 0.6366(9) 0.5359(2) 0.2806(4) 0.0178(7) Uani d . 1 . .
C C2 0.6719(9) 0.5760(2) 0.4074(4) 0.0159(7) Uani d . 1 . .
H H2 0.7747 0.5568 0.4932 0.019 Uiso calc R 1 . .
C C3 0.5239(9) 0.6521(2) 0.3853(4) 0.0169(7) Uani d . 1 . .
C C4 0.3908(9) 0.6662(2) 0.2503(4) 0.0168(7) Uani d . 1 . .
C C5 0.2976(10) 0.7690(2) 0.3697(4) 0.0206(8) Uani d . 1 . .
H H5 0.2262 0.8200 0.3960 0.025 Uiso calc R 1 . .

loop_
_atom_site_aniso_label
_atom_site_aniso_U_11
_atom_site_aniso_U_22
_atom_site_aniso_U_33
_atom_site_aniso_U_12
_atom_site_aniso_U_13
_atom_site_aniso_U_23
Br1 0.0235(2) 0.0164(3) 0.0190(3) 0.00184(12) -0.00180(14) -0.00335(13)
S1 0.0251(5) 0.0207(5) 0.0153(5) 0.0007(3) -0.0021(4) -0.0008(4)
N1 0.0240(16) 0.0179(16) 0.0140(16) -0.0007(12) -0.0001(12) -0.0003(13)
N2 0.0225(16) 0.0183(18) 0.0227(18) -0.0007(11) -0.0005(13) 0.0031(13)
C1 0.0189(17) 0.0149(18) 0.0196(19) -0.0004(13) 0.0011(13) -0.0008(15)
C2 0.0201(17) 0.0141(17) 0.0137(18) -0.0012(13) 0.0033(13) 0.0018(13)
C3 0.0195(17) 0.0171(18) 0.0140(18) -0.0024(13) -0.0009(13) 0.0002(14)
C4 0.0204(17) 0.0140(17) 0.0161(19) -0.0002(14) -0.0006(13) 0.0018(14)
C5 0.0258(19) 0.0154(18) 0.021(2) 0.0007(14) 0.0012(15) 0.0020(15)

loop_
_atom_type_symbol
_atom_type_description
_atom_type_scat_dispersion_real
_atom_type_scat_dispersion_imag
_atom_type_scat_source
C C 0.0033 0.0016 'International Tables Vol C Tables 4.2.6.8 and 6.1.1.4'
H H 0.0000 0.0000 'International Tables Vol C Tables 4.2.6.8 and 6.1.1.4'
N N 0.0061 0.0033 'International Tables Vol C Tables 4.2.6.8 and 6.1.1.4'
S S 0.1246 0.1234 'International Tables Vol C Tables 4.2.6.8 and 6.1.1.4'
Br Br -0.2901 2.4595 'International Tables Vol C Tables 4.2.6.8 and 6.1.1.4'

loop_
_geom_angle_atom_site_label_1
_geom_angle_atom_site_label_2
_geom_angle_atom_site_label_3
_geom_angle_site_symmetry_1
_geom_angle_site_symmetry_3
_geom_angle
_geom_angle_publ_flag
C4 S1 C1 . . 89.20(18) ?
C5 N1 C3 . . 106.3(3) ?
C5 N1 H1N . . 126.8 ?
C3 N1 H1N . . 126.8 ?
C5 N2 C4 . . 102.8(3) ?
C2 C1 S1 . . 116.5(3) ?
C2 C1 Br1 . . 124.6(3) ?
S1 C1 Br1 . . 118.9(2) ?
C1 C2 C3 . . 107.1(3) ?
C1 C2 H2 . . 126.4 ?
C3 C2 H2 . . 126.4 ?
N1 C3 C4 . . 105.3(3) ?
N1 C3 C2 . . 139.1(3) ?
C4 C3 C2 . . 115.6(3) ?
N2 C4 C3 . . 111.9(3) ?
N2 C4 S1 . . 136.4(3) ?
C3 C4 S1 . . 111.6(3) ?
N2 C5 N1 . . 113.6(3) ?
N2 C5 H5 . . 123.2 ?
N1 C5 H5 . . 123.2 ?

loop_
_geom_bond_atom_site_label_1
_geom_bond_atom_site_label_2
_geom_bond_site_symmetry_2
_geom_bond_distance
_geom_bond_publ_flag
Br1 C1 . 1.882(4) ?
S1 C4 . 1.734(4) ?
S1 C1 . 1.742(4) ?
N1 C5 . 1.362(5) ?
N1 C3 . 1.375(5) ?
N1 H1N . 0.8800 ?
N2 C5 . 1.338(5) ?
N2 C4 . 1.378(5) ?
C1 C2 . 1.379(5) ?
C2 C3 . 1.438(5) ?
C2 H2 . 0.9500 ?
C3 C4 . 1.381(5) ?
C5 H5 . 0.9500 ?

loop_
_geom_hbond_atom_site_label_D
_geom_hbond_atom_site_label_H
_geom_hbond_atom_site_label_A
_geom_hbond_site_symmetry_A
_geom_hbond_distance_DH
_geom_hbond_distance_HA
_geom_hbond_distance_DA
_geom_hbond_angle_DHA
N1 H1N N2 4_676 0.88 2.04 2.903(4) 165

loop_
_cod_related_entry_id
_cod_related_entry_database
_cod_related_entry_code
1 ChemSpider 24745530
